data_9000897
loop_
_publ_author_name
'Cameron, M.'
'Sueno, S.'
'Papike, J. J.'
'Prewitt, C. T.'

_publ_section_title
;
 High temperature crystal chemistry of K and Na fluor-richterites
 Na fluor-richterite  900C
;
_journal_name_full 'American Mineralogist'
_journal_page_first 924
_journal_page_last 943
_journal_volume 68
_journal_year 1983
_chemical_formula_sum 'Ca2 F2 K4 Mg5 Na2 O22 Si8'
_chemical_name_mineral Fluororichterite
_space_group_IT_number 12
_symmetry_space_group_name_Hall '-I 2y'
_symmetry_space_group_name_H-M 'I 1 2/m 1'
_cell_angle_alpha 90
_cell_angle_beta 106.69
_cell_angle_gamma 90
_cell_length_a 10.043
_cell_length_b 18.149
_cell_length_c 5.286
_cell_formula_units_Z 2
_cell_volume 922.892
_database_code_amcsd 0000916
_diffrn_ambient_temperature 1173.15
_exptl_crystal_density_diffrn 3.666
_cod_original_formula_sum 'Si8 Mg5 (Na2 Ca2) K4 O22 F2'
_cod_database_code 9000897

loop_
_space_group_symop_operation_xyz
x,y,z
1/2+x,1/2+y,1/2+z
x,-y,z
1/2+x,1/2-y,1/2+z
-x,y,-z
1/2-x,1/2+y,1/2-z
-x,-y,-z
1/2-x,1/2-y,1/2-z

loop_
_atom_site_aniso_label
_atom_site_aniso_U_11
_atom_site_aniso_U_22
_atom_site_aniso_U_33
_atom_site_aniso_U_12
_atom_site_aniso_U_13
_atom_site_aniso_U_23
Si1 0.01781 0.01811 0.01699 0.00095 0.00741 -0.00074
Si2 0.01967 0.02007 0.01647 0.00229 0.00780 0.00006
Mg1 0.02557 0.02435 0.01989 0.00000 0.00871 0.00000
Mg2 0.02596 0.02535 0.02282 0.00000 0.00812 0.00000
Mg3 0.02612 0.02188 0.02311 0.00000 0.01447 0.00000
Na 0.06097 0.03206 0.03283 0.00000 -0.00419 0.00000
Ca 0.06097 0.03206 0.03283 0.00000 -0.00419 0.00000
K 0.11881 0.14941 0.08222 -0.02455 -0.03210 -0.00328
O1 0.02210 0.02415 0.02085 -0.00033 0.01016 -0.00036
O2 0.02075 0.03109 0.02129 0.00155 0.00557 -0.00131
F3 0.03719 0.03009 0.03462 0.00000 0.00971 0.00000
O4 0.04148 0.02445 0.03436 0.01128 0.01552 0.00043
O5 0.02692 0.03863 0.02373 0.00126 0.00854 0.01171
O6 0.03148 0.03736 0.02332 0.00107 0.01103 -0.01026
O7 0.03144 0.01639 0.04486 0.00000 0.00670 0.00000

loop_
_atom_site_label
_atom_site_fract_x
_atom_site_fract_y
_atom_site_fract_z
Si1 0.27940 0.91619 0.98572
Si2 0.28701 0.82988 0.48744
Mg1 0.00000 0.91042 0.50000
Mg2 0.00000 0.81940 0.00000
Mg3 0.00000 0.00000 0.00000
Na 0.00000 0.72346 0.50000
Ca 0.00000 0.72346 0.50000
K 0.46710 0.98872 0.55255
O1 0.11289 0.91517 0.89542
O2 0.11957 0.83203 0.39191
F3 0.10290 0.00000 0.39234
O4 0.36251 0.75333 0.56502
O5 0.34618 0.87246 0.26234
O6 0.34215 0.88137 0.76024
O7 0.34025 0.00000 0.04179

loop_
_cod_related_entry_id
_cod_related_entry_database
_cod_related_entry_code
1 AMCSD 0000916
